data_2219771
loop_
_publ_author_name
'Zhang, Yong'
'Su, Zhen-Hong'
'Wang, Qing-Zhi'
'Teng, Lei'

_publ_section_title
;
 2-(4-Aminophenyl)-1,3-benzothiazole
;
_journal_coeditor_code BI2301
_journal_issue 11
_journal_name_full 'Acta Crystallographica Section E'
_journal_page_first o2065
_journal_paper_doi 10.1107/S1600536808031565
_journal_volume 64
_journal_year 2008
_chemical_formula_iupac 'C13 H10 N2 S'
_chemical_formula_moiety 'C13 H10 N2 S'
_chemical_formula_sum 'C13 H10 N2 S'
_chemical_formula_weight 226.29
_chemical_name_systematic
;
2-(4-Aminophenyl)-1,3-benzothiazole
;
_space_group_IT_number 2
_symmetry_cell_setting triclinic
_symmetry_space_group_name_Hall '-P 1'
_symmetry_space_group_name_H-M 'P -1'
_atom_sites_solution_hydrogens geom
_atom_sites_solution_primary direct
_atom_sites_solution_secondary difmap
_cell_angle_alpha 70.7200(10)
_cell_angle_beta 77.3260(10)
_cell_angle_gamma 73.1700(10)
_cell_formula_units_Z 4
_cell_length_a 8.7038(5)
_cell_length_b 9.5933(6)
_cell_length_c 14.5144(9)
_cell_measurement_reflns_used 2375
_cell_measurement_temperature 298(2)
_cell_measurement_theta_max 26.29
_cell_measurement_theta_min 2.31
_cell_volume 1084.63(11)
_computing_cell_refinement 'SAINT (Bruker, 2001)'
_computing_data_collection 'SMART (Bruker, 2001)'
_computing_data_reduction 'SAINT (Bruker, 2001)'
_computing_molecular_graphics 'SHELXTL (Sheldrick, 2008)'
_computing_publication_material 'SHELXTL (Sheldrick, 2008)'
_computing_structure_refinement 'SHELXL97 (Sheldrick, 2008)'
_computing_structure_solution 'SHELXS97 (Sheldrick, 2008)'
_diffrn_ambient_temperature 298(2)
_diffrn_measured_fraction_theta_full 0.985
_diffrn_measured_fraction_theta_max 0.985
_diffrn_measurement_device_type 'Bruker SMART CCD'
_diffrn_measurement_method '\f and \w'
_diffrn_radiation_monochromator graphite
_diffrn_radiation_source 'fine-focus sealed tube'
_diffrn_radiation_type MoK\a
_diffrn_radiation_wavelength 0.71073
_diffrn_reflns_av_R_equivalents 0.0363
_diffrn_reflns_av_sigmaI/netI 0.0534
_diffrn_reflns_limit_h_max 10
_diffrn_reflns_limit_h_min -10
_diffrn_reflns_limit_k_max 10
_diffrn_reflns_limit_k_min -11
_diffrn_reflns_limit_l_max 15
_diffrn_reflns_limit_l_min -17
_diffrn_reflns_number 6984
_diffrn_reflns_theta_full 26.00
_diffrn_reflns_theta_max 26.00
_diffrn_reflns_theta_min 1.50
_diffrn_standards_number 0
_exptl_absorpt_coefficient_mu 0.268
_exptl_absorpt_correction_T_max 0.9483
_exptl_absorpt_correction_T_min 0.9239
_exptl_absorpt_correction_type multi-scan
_exptl_absorpt_process_details '(SADABS; Sheldrick, 2003)'
_exptl_crystal_colour blue
_exptl_crystal_density_diffrn 1.386
_exptl_crystal_density_method 'not measured'
_exptl_crystal_description block
_exptl_crystal_F_000 472
_exptl_crystal_size_max 0.30
_exptl_crystal_size_mid 0.20
_exptl_crystal_size_min 0.20
_refine_diff_density_max 0.293
_refine_diff_density_min -0.232
_refine_ls_extinction_method none
_refine_ls_goodness_of_fit_ref 0.969
_refine_ls_hydrogen_treatment mixed
_refine_ls_matrix_type full
_refine_ls_number_parameters 301
_refine_ls_number_reflns 4199
_refine_ls_number_restraints 4
_refine_ls_restrained_S_all 0.969
_refine_ls_R_factor_all 0.0643
_refine_ls_R_factor_gt 0.0462
_refine_ls_shift/su_max 0.001
_refine_ls_shift/su_mean 0.000
_refine_ls_structure_factor_coef Fsqd
_refine_ls_weighting_details 'calc w=1/[\s^2^(Fo^2^)+(0.0596P)^2^] where P=(Fo^2^+2Fc^2^)/3'
_refine_ls_weighting_scheme calc
_refine_ls_wR_factor_gt 0.1076
_refine_ls_wR_factor_ref 0.1152
_reflns_number_gt 3123
_reflns_number_total 4199
_reflns_threshold_expression I>2\s(I)
_cod_data_source_file bi2301.cif
_cod_data_source_block I
_cod_database_code 2219771
_cod_database_fobs_code 2219771

loop_
_symmetry_equiv_pos_as_xyz
'x, y, z'
'-x, -y, -z'

loop_
_atom_site_type_symbol
_atom_site_label
_atom_site_fract_x
_atom_site_fract_y
_atom_site_fract_z
_atom_site_U_iso_or_equiv
_atom_site_adp_type
_atom_site_calc_flag
_atom_site_refinement_flags
_atom_site_occupancy
C C1 0.1360(2) 0.6101(2) 0.06950(16) 0.0440(5) Uani d . 1
C C2 0.0112(3) 0.7409(3) 0.05957(19) 0.0611(7) Uani d . 1
H H2 -0.0368 0.7833 0.0022 0.073 Uiso calc R 1
C C3 -0.0402(3) 0.8066(3) 0.1348(2) 0.0679(7) Uani d . 1
H H3 -0.1234 0.8943 0.1282 0.081 Uiso calc R 1
C C4 0.0296(3) 0.7447(3) 0.2208(2) 0.0634(7) Uani d . 1
H H4 -0.0078 0.7912 0.2711 0.076 Uiso calc R 1
C C5 0.1539(3) 0.6151(3) 0.23330(18) 0.0558(6) Uani d . 1
H H5 0.2007 0.5736 0.2911 0.067 Uiso calc R 1
C C6 0.2066(2) 0.5488(2) 0.15651(15) 0.0427(5) Uani d . 1
C C7 0.3187(2) 0.4164(2) 0.02866(14) 0.0380(5) Uani d . 1
C C8 0.4141(2) 0.3129(2) -0.02870(14) 0.0372(5) Uani d . 1
C C9 0.3726(2) 0.3255(2) -0.11916(15) 0.0449(5) Uani d . 1
H H9 0.2833 0.4002 -0.1424 0.054 Uiso calc R 1
C C10 0.4606(3) 0.2302(2) -0.17460(15) 0.0451(5) Uani d . 1
H H10 0.4295 0.2408 -0.2344 0.054 Uiso calc R 1
C C11 0.5958(2) 0.1178(2) -0.14273(15) 0.0390(5) Uani d . 1
C C12 0.6382(2) 0.1045(2) -0.05262(16) 0.0452(5) Uani d . 1
H H12 0.7282 0.0304 -0.0297 0.054 Uiso calc R 1
C C13 0.5487(2) 0.1994(2) 0.00275(15) 0.0427(5) Uani d . 1
H H13 0.5788 0.1876 0.0630 0.051 Uiso calc R 1
C C14 0.6126(2) 0.2440(2) 0.53255(15) 0.0429(5) Uani d . 1
C C15 0.7512(3) 0.2790(3) 0.54271(18) 0.0551(6) Uani d . 1
H H15 0.8010 0.2299 0.5992 0.066 Uiso calc R 1
C C16 0.8130(3) 0.3879(3) 0.4673(2) 0.0613(7) Uani d . 1
H H16 0.9060 0.4119 0.4731 0.074 Uiso calc R 1
C C17 0.7399(3) 0.4625(3) 0.3830(2) 0.0638(7) Uani d . 1
H H17 0.7843 0.5357 0.3332 0.077 Uiso calc R 1
C C18 0.6027(3) 0.4301(3) 0.37176(18) 0.0601(7) Uani d . 1
H H18 0.5535 0.4800 0.3151 0.072 Uiso calc R 1
C C19 0.5396(3) 0.3201(2) 0.44794(16) 0.0461(5) Uani d . 1
C C20 0.4087(2) 0.1299(2) 0.57195(14) 0.0386(5) Uani d . 1
C C21 0.3035(2) 0.0279(2) 0.62886(14) 0.0386(5) Uani d . 1
C C22 0.3356(3) -0.0669(2) 0.72208(15) 0.0467(5) Uani d . 1
H H22 0.4236 -0.0635 0.7472 0.056 Uiso calc R 1
C C23 0.2405(2) -0.1649(2) 0.77762(16) 0.0483(5) Uani d . 1
H H23 0.2650 -0.2269 0.8396 0.058 Uiso calc R 1
C C24 0.1078(2) -0.1729(2) 0.74244(16) 0.0440(5) Uani d . 1
C C25 0.0748(3) -0.0791(2) 0.64972(16) 0.0487(5) Uani d . 1
H H25 -0.0134 -0.0824 0.6248 0.058 Uiso calc R 1
C C26 0.1713(3) 0.0188(2) 0.59423(16) 0.0464(5) Uani d . 1
H H26 0.1472 0.0802 0.5321 0.056 Uiso calc R 1
N N1 0.6820(2) 0.0234(2) -0.19862(15) 0.0554(5) Uani d D 1
N N2 0.20084(19) 0.53292(18) -0.00148(12) 0.0436(4) Uani d . 1
N N3 0.5371(2) 0.13608(18) 0.60184(12) 0.0433(4) Uani d . 1
N N4 0.0104(3) -0.2687(3) 0.80188(16) 0.0600(6) Uani d D 1
S S1 0.35999(7) 0.39025(6) 0.14764(4) 0.04624(18) Uani d . 1
S S2 0.36992(7) 0.25484(6) 0.45569(4) 0.05063(19) Uani d . 1
H H1A 0.655(3) 0.035(3) -0.2540(13) 0.061 Uiso d D 1
H H1B 0.754(2) -0.048(2) -0.1747(16) 0.061 Uiso d D 1
H H4A -0.038(3) -0.292(3) 0.7646(15) 0.061 Uiso d D 1
H H4B 0.052(3) -0.339(2) 0.8488(15) 0.061 Uiso d D 1

loop_
_atom_site_aniso_label
_atom_site_aniso_U_11
_atom_site_aniso_U_22
_atom_site_aniso_U_33
_atom_site_aniso_U_12
_atom_site_aniso_U_13
_atom_site_aniso_U_23
C1 0.0389(12) 0.0461(12) 0.0501(14) -0.0118(10) 0.0011(10) -0.0207(10)
C2 0.0518(14) 0.0641(15) 0.0686(17) 0.0027(12) -0.0137(12) -0.0309(13)
C3 0.0492(14) 0.0746(18) 0.086(2) 0.0000(13) -0.0046(14) -0.0468(16)
C4 0.0532(15) 0.0781(17) 0.0731(18) -0.0155(13) 0.0060(13) -0.0494(15)
C5 0.0573(15) 0.0649(15) 0.0536(15) -0.0189(12) -0.0015(12) -0.0279(12)
C6 0.0395(12) 0.0474(12) 0.0452(13) -0.0169(10) 0.0010(10) -0.0170(10)
C7 0.0390(11) 0.0404(11) 0.0366(11) -0.0167(9) -0.0025(9) -0.0089(9)
C8 0.0369(11) 0.0370(11) 0.0377(11) -0.0124(9) -0.0014(9) -0.0101(9)
C9 0.0441(12) 0.0447(12) 0.0411(12) -0.0027(10) -0.0088(10) -0.0110(10)
C10 0.0524(13) 0.0480(12) 0.0342(12) -0.0072(10) -0.0096(10) -0.0127(10)
C11 0.0380(11) 0.0385(11) 0.0412(12) -0.0124(9) 0.0004(9) -0.0128(9)
C12 0.0408(12) 0.0438(11) 0.0485(13) -0.0029(9) -0.0113(10) -0.0130(10)
C13 0.0450(12) 0.0459(12) 0.0395(12) -0.0110(10) -0.0099(10) -0.0123(10)
C14 0.0477(12) 0.0369(11) 0.0430(13) -0.0072(10) -0.0016(10) -0.0154(10)
C15 0.0570(14) 0.0537(14) 0.0592(15) -0.0143(12) -0.0062(12) -0.0222(12)
C16 0.0586(15) 0.0556(14) 0.0763(19) -0.0214(12) 0.0015(14) -0.0275(14)
C17 0.0738(18) 0.0478(14) 0.0643(17) -0.0206(13) 0.0050(14) -0.0128(12)
C18 0.0688(17) 0.0495(14) 0.0535(15) -0.0147(12) -0.0028(13) -0.0066(12)
C19 0.0495(13) 0.0382(11) 0.0469(13) -0.0054(10) -0.0010(10) -0.0152(10)
C20 0.0432(12) 0.0385(11) 0.0330(11) -0.0027(9) -0.0038(9) -0.0155(9)
C21 0.0401(11) 0.0398(11) 0.0358(11) -0.0049(9) -0.0019(9) -0.0167(9)
C22 0.0422(12) 0.0530(13) 0.0462(13) -0.0136(10) -0.0106(10) -0.0108(10)
C23 0.0478(13) 0.0527(13) 0.0420(13) -0.0140(10) -0.0092(10) -0.0064(10)
C24 0.0391(12) 0.0446(12) 0.0490(13) -0.0067(10) -0.0006(10) -0.0203(10)
C25 0.0426(12) 0.0585(14) 0.0534(14) -0.0124(10) -0.0099(11) -0.0243(11)
C26 0.0494(13) 0.0520(13) 0.0379(12) -0.0059(10) -0.0100(10) -0.0156(10)
N1 0.0568(13) 0.0576(12) 0.0497(13) 0.0022(10) -0.0113(10) -0.0237(11)
N2 0.0417(10) 0.0446(10) 0.0435(10) -0.0072(8) -0.0050(8) -0.0145(8)
N3 0.0491(11) 0.0456(10) 0.0366(10) -0.0102(8) -0.0058(8) -0.0143(8)
N4 0.0548(13) 0.0675(14) 0.0621(15) -0.0266(11) -0.0061(11) -0.0147(11)
S1 0.0501(3) 0.0474(3) 0.0425(3) -0.0087(3) -0.0085(3) -0.0156(2)
S2 0.0553(4) 0.0491(3) 0.0427(3) -0.0094(3) -0.0117(3) -0.0062(3)

loop_
_atom_type_symbol
_atom_type_description
_atom_type_scat_dispersion_real
_atom_type_scat_dispersion_imag
_atom_type_scat_source
C C 0.0033 0.0016 'International Tables Vol C Tables 4.2.6.8 and 6.1.1.4'
H H 0.0000 0.0000 'International Tables Vol C Tables 4.2.6.8 and 6.1.1.4'
N N 0.0061 0.0033 'International Tables Vol C Tables 4.2.6.8 and 6.1.1.4'
S S 0.1246 0.1234 'International Tables Vol C Tables 4.2.6.8 and 6.1.1.4'

loop_
_geom_angle_atom_site_label_1
_geom_angle_atom_site_label_2
_geom_angle_atom_site_label_3
_geom_angle
N2 C1 C2 125.4(2)
N2 C1 C6 115.50(18)
C2 C1 C6 119.1(2)
C3 C2 C1 119.5(2)
C3 C2 H2 120.3
C1 C2 H2 120.3
C2 C3 C4 121.0(2)
C2 C3 H3 119.5
C4 C3 H3 119.5
C5 C4 C3 121.3(2)
C5 C4 H4 119.4
C3 C4 H4 119.4
C4 C5 C6 117.7(2)
C4 C5 H5 121.1
C6 C5 H5 121.1
C5 C6 C1 121.5(2)
C5 C6 S1 129.30(18)
C1 C6 S1 109.24(16)
N2 C7 C8 124.89(18)
N2 C7 S1 114.76(15)
C8 C7 S1 120.34(14)
C13 C8 C9 117.06(19)
C13 C8 C7 122.61(18)
C9 C8 C7 120.33(17)
C10 C9 C8 121.48(18)
C10 C9 H9 119.3
C8 C9 H9 119.3
C9 C10 C11 120.95(19)
C9 C10 H10 119.5
C11 C10 H10 119.5
N1 C11 C10 120.28(19)
N1 C11 C12 121.75(18)
C10 C11 C12 117.97(19)
C13 C12 C11 120.69(19)
C13 C12 H12 119.7
C11 C12 H12 119.7
C12 C13 C8 121.86(19)
C12 C13 H13 119.1
C8 C13 H13 119.1
C19 C14 N3 115.20(19)
C19 C14 C15 119.69(19)
N3 C14 C15 125.1(2)
C16 C15 C14 118.5(2)
C16 C15 H15 120.8
C14 C15 H15 120.8
C15 C16 C17 121.4(2)
C15 C16 H16 119.3
C17 C16 H16 119.3
C18 C17 C16 121.0(2)
C18 C17 H17 119.5
C16 C17 H17 119.5
C17 C18 C19 117.8(2)
C17 C18 H18 121.1
C19 C18 H18 121.1
C14 C19 C18 121.6(2)
C14 C19 S2 109.70(16)
C18 C19 S2 128.71(19)
N3 C20 C21 123.87(18)
N3 C20 S2 114.84(15)
C21 C20 S2 121.30(15)
C26 C21 C22 117.29(19)
C26 C21 C20 123.02(18)
C22 C21 C20 119.69(18)
C23 C22 C21 121.5(2)
C23 C22 H22 119.2
C21 C22 H22 119.2
C22 C23 C24 120.8(2)
C22 C23 H23 119.6
C24 C23 H23 119.6
N4 C24 C25 122.4(2)
N4 C24 C23 119.4(2)
C25 C24 C23 118.1(2)
C26 C25 C24 120.7(2)
C26 C25 H25 119.7
C24 C25 H25 119.7
C25 C26 C21 121.5(2)
C25 C26 H26 119.2
C21 C26 H26 119.2
C11 N1 H1B 117.7(17)
C11 N1 H1A 120.2(16)
H1B N1 H1A 122(2)
C7 N2 C1 110.94(17)
C20 N3 C14 110.98(17)
C24 N4 H4A 108.7(16)
C24 N4 H4B 116.1(17)
H4A N4 H4B 118(2)
C6 S1 C7 89.56(10)
C6 S1 S2 90.73(7)
C7 S1 S2 164.85(6)
C19 S2 C20 89.27(10)
C19 S2 S1 95.40(7)
C20 S2 S1 157.02(7)

loop_
_geom_bond_atom_site_label_1
_geom_bond_atom_site_label_2
_geom_bond_distance
C1 N2 1.391(3)
C1 C2 1.391(3)
C1 C6 1.399(3)
C2 C3 1.367(3)
C2 H2 0.930
C3 C4 1.383(3)
C3 H3 0.930
C4 C5 1.380(3)
C4 H4 0.930
C5 C6 1.390(3)
C5 H5 0.930
C6 S1 1.730(2)
C7 N2 1.305(2)
C7 C8 1.461(3)
C7 S1 1.763(2)
C8 C13 1.390(3)
C8 C9 1.395(3)
C9 C10 1.371(3)
C9 H9 0.930
C10 C11 1.391(3)
C10 H10 0.930
C11 N1 1.366(3)
C11 C12 1.392(3)
C12 C13 1.371(3)
C12 H12 0.930
C13 H13 0.930
C14 C19 1.388(3)
C14 N3 1.390(3)
C14 C15 1.391(3)
C15 C16 1.375(3)
C15 H15 0.930
C16 C17 1.384(3)
C16 H16 0.930
C17 C18 1.372(3)
C17 H17 0.930
C18 C19 1.392(3)
C18 H18 0.930
C19 S2 1.732(2)
C20 N3 1.307(2)
C20 C21 1.460(3)
C20 S2 1.7543(19)
C21 C26 1.388(3)
C21 C22 1.393(3)
C22 C23 1.370(3)
C22 H22 0.930
C23 C24 1.392(3)
C23 H23 0.930
C24 N4 1.383(3)
C24 C25 1.387(3)
C25 C26 1.377(3)
C25 H25 0.930
C26 H26 0.930
N1 H1B 0.819(15)
N1 H1A 0.850(15)
N4 H4A 0.869(15)
N4 H4B 0.844(15)
S1 S2 4.2373(8)

loop_
_geom_hbond_atom_site_label_D
_geom_hbond_atom_site_label_H
_geom_hbond_atom_site_label_A
_geom_hbond_site_symmetry_A
_geom_hbond_distance_DH
_geom_hbond_distance_HA
_geom_hbond_distance_DA
_geom_hbond_angle_DHA
_geom_hbond_publ_flag
N1 H1B N4 1_654 0.819(15) 2.644(18) 3.374(3) 149(2) yes
N1 H1A N3 1_554 0.850(15) 2.324(16) 3.145(3) 163(2) yes

loop_
_geom_torsion_atom_site_label_1
_geom_torsion_atom_site_label_2
_geom_torsion_atom_site_label_3
_geom_torsion_atom_site_label_4
_geom_torsion
N2 C1 C2 C3 -179.3(2)
C6 C1 C2 C3 -0.2(3)
C1 C2 C3 C4 -0.2(4)
C2 C3 C4 C5 0.3(4)
C3 C4 C5 C6 0.0(4)
C4 C5 C6 C1 -0.4(3)
C4 C5 C6 S1 178.68(17)
N2 C1 C6 C5 179.73(18)
C2 C1 C6 C5 0.5(3)
N2 C1 C6 S1 0.5(2)
C2 C1 C6 S1 -178.76(17)
N2 C7 C8 C13 173.49(18)
S1 C7 C8 C13 -5.9(3)
N2 C7 C8 C9 -6.2(3)
S1 C7 C8 C9 174.43(15)
C13 C8 C9 C10 0.0(3)
C7 C8 C9 C10 179.73(18)
C8 C9 C10 C11 -0.5(3)
C9 C10 C11 N1 179.81(19)
C9 C10 C11 C12 0.4(3)
N1 C11 C12 C13 -179.2(2)
C10 C11 C12 C13 0.2(3)
C11 C12 C13 C8 -0.7(3)
C9 C8 C13 C12 0.6(3)
C7 C8 C13 C12 -179.14(18)
C19 C14 C15 C16 -0.7(3)
N3 C14 C15 C16 179.4(2)
C14 C15 C16 C17 0.4(3)
C15 C16 C17 C18 -0.1(4)
C16 C17 C18 C19 0.1(4)
N3 C14 C19 C18 -179.35(19)
C15 C14 C19 C18 0.8(3)
N3 C14 C19 S2 0.3(2)
C15 C14 C19 S2 -179.57(16)
C17 C18 C19 C14 -0.5(3)
C17 C18 C19 S2 179.95(18)
N3 C20 C21 C26 -177.40(18)
S2 C20 C21 C26 2.3(3)
N3 C20 C21 C22 2.0(3)
S2 C20 C21 C22 -178.30(15)
C26 C21 C22 C23 -0.2(3)
C20 C21 C22 C23 -179.62(19)
C21 C22 C23 C24 0.0(3)
C22 C23 C24 N4 -177.5(2)
C22 C23 C24 C25 0.1(3)
N4 C24 C25 C26 177.6(2)
C23 C24 C25 C26 0.1(3)
C24 C25 C26 C21 -0.4(3)
C22 C21 C26 C25 0.4(3)
C20 C21 C26 C25 179.80(19)
C8 C7 N2 C1 -179.01(17)
S1 C7 N2 C1 0.4(2)
C2 C1 N2 C7 178.6(2)
C6 C1 N2 C7 -0.6(3)
C21 C20 N3 C14 -179.77(17)
S2 C20 N3 C14 0.5(2)
C19 C14 N3 C20 -0.5(3)
C15 C14 N3 C20 179.33(19)
C5 C6 S1 C7 -179.4(2)
C1 C6 S1 C7 -0.23(15)
C5 C6 S1 S2 15.8(2)
C1 C6 S1 S2 -165.07(14)
N2 C7 S1 C6 -0.08(15)
C8 C7 S1 C6 179.33(16)
N2 C7 S1 S2 91.1(3)
C8 C7 S1 S2 -89.5(3)
C14 C19 S2 C20 0.00(15)
C18 C19 S2 C20 179.6(2)
C14 C19 S2 S1 -157.47(14)
C18 C19 S2 S1 22.1(2)
N3 C20 S2 C19 -0.31(16)
C21 C20 S2 C19 179.97(17)
N3 C20 S2 S1 101.9(2)
C21 C20 S2 S1 -77.8(2)
C6 S1 S2 C19 -101.16(9)
C7 S1 S2 C19 167.8(3)
C6 S1 S2 C20 157.87(19)
C7 S1 S2 C20 66.9(3)

loop_
_cod_related_entry_id
_cod_related_entry_database
_cod_related_entry_code
1 ChemSpider 204512
